data_4331216
loop_
_publ_author_name
'Jian Zhang'
'Zuowei Xie'

_publ_section_title
;
 Reaction of 13-Vertex Carborane \m-1,2-(CH2)3-1,2-C2B11H11 with
 Nucleophiles: Scope and Mechanism
;
_journal_name_full 'Inorganic Chemistry'
_journal_page_first 12976
_journal_page_last 12987
_journal_paper_doi 10.1021/ic3020964
_journal_volume 51
_journal_year 2012
_chemical_formula_sum 'C92 H172 B44 N8'
_chemical_formula_weight 1866.02
_chemical_name_systematic
; 
 ? 
;
_space_group_IT_number 2
_symmetry_cell_setting triclinic
_symmetry_space_group_name_Hall '-P 1'
_symmetry_space_group_name_H-M 'P -1'
_atom_sites_solution_hydrogens geom
_atom_sites_solution_primary direct
_atom_sites_solution_secondary difmap
_audit_creation_method SHELXL-97
_cell_angle_alpha 93.524(7)
_cell_angle_beta 108.248(2)
_cell_angle_gamma 91.081(2)
_cell_formula_units_Z 1
_cell_length_a 12.5579(11)
_cell_length_b 15.0847(10)
_cell_length_c 16.2226(10)
_cell_measurement_reflns_used 30
_cell_measurement_temperature 296(2)
_cell_measurement_theta_max 15
_cell_measurement_theta_min 15
_cell_volume 2910.7(4)
_computing_cell_refinement 'BRUKER KAPPA APEXII DUO DIFFRACTOMETER'
_computing_data_collection 'BRUKER KAPPA APEXII DUO DIFFRACTOMETER'
_computing_data_reduction 'BRUKER KAPPA APEXII DUO DIFFRACTOMETER'
_computing_molecular_graphics 'SIEMENS SHELXTL'
_computing_publication_material 'SIEMENS SHELXTL'
_computing_structure_refinement 'SHELXL-97 (Sheldrick, 2008)'
_computing_structure_solution 'SHELXS-97 (Sheldrick, 2008)'
_diffrn_ambient_temperature 296(2)
_diffrn_measured_fraction_theta_full 0.988
_diffrn_measured_fraction_theta_max 0.988
_diffrn_measurement_device_type 'BRUKER KAPPA APEXII DUO DIFFRACTOMETER'
_diffrn_measurement_method 'PHI & OMEGA SCAN'
_diffrn_radiation_monochromator graphite
_diffrn_radiation_source 'fine-focus sealed tube'
_diffrn_radiation_type MoK\a
_diffrn_radiation_wavelength 0.71073
_diffrn_reflns_av_R_equivalents 0.0870
_diffrn_reflns_av_sigmaI/netI 0.1073
_diffrn_reflns_limit_h_max 15
_diffrn_reflns_limit_h_min -14
_diffrn_reflns_limit_k_max 18
_diffrn_reflns_limit_k_min -17
_diffrn_reflns_limit_l_max 19
_diffrn_reflns_limit_l_min -18
_diffrn_reflns_number 38370
_diffrn_reflns_theta_full 25.25
_diffrn_reflns_theta_max 25.25
_diffrn_reflns_theta_min 1.80
_exptl_absorpt_coefficient_mu 0.055
_exptl_absorpt_correction_T_max 0.7456
_exptl_absorpt_correction_T_min 0.6342
_exptl_absorpt_correction_type multi-scan
_exptl_crystal_colour colourless
_exptl_crystal_density_diffrn 1.065
_exptl_crystal_description block
_exptl_crystal_F_000 1000
_exptl_crystal_size_max 0.50
_exptl_crystal_size_mid 0.40
_exptl_crystal_size_min 0.30
_platon_squeeze_details
;
;
_refine_diff_density_max 0.543
_refine_diff_density_min -0.556
_refine_diff_density_rms 0.049
_refine_ls_extinction_method none
_refine_ls_goodness_of_fit_ref 1.025
_refine_ls_hydrogen_treatment riding
_refine_ls_matrix_type full
_refine_ls_number_parameters 657
_refine_ls_number_reflns 10410
_refine_ls_number_restraints 0
_refine_ls_restrained_S_all 1.025
_refine_ls_R_factor_all 0.1421
_refine_ls_R_factor_gt 0.0741
_refine_ls_shift/su_max 0.003
_refine_ls_shift/su_mean 0.000
_refine_ls_structure_factor_coef Fsqd
_refine_ls_weighting_details 'calc w=1/[\s^2^(Fo^2^)+(0.1055P)^2^+0.0000P] where P=(Fo^2^+2Fc^2^)/3'
_refine_ls_weighting_scheme calc
_refine_ls_wR_factor_gt 0.1889
_refine_ls_wR_factor_ref 0.2126
_reflns_number_gt 5481
_reflns_number_total 10410
_reflns_threshold_expression >2sigma(I)
_cod_data_source_file ic3020964_si_002_10.cif
_cod_data_source_block 14
_cod_database_code 4331216

loop_
_symmetry_equiv_pos_as_xyz
'x, y, z'
'-x, -y, -z'

loop_
_atom_site_label
_atom_site_type_symbol
_atom_site_fract_x
_atom_site_fract_y
_atom_site_fract_z
_atom_site_U_iso_or_equiv
_atom_site_adp_type
_atom_site_occupancy
_atom_site_symmetry_multiplicity
_atom_site_calc_flag
_atom_site_refinement_flags
N1 N 0.20133(19) 0.63906(16) 0.45431(15) 0.0290(6) Uani 1 1 d .
N2 N 0.0686(2) 0.56454(16) 0.31293(16) 0.0319(6) Uani 1 1 d .
C2 C 0.2341(3) 0.2948(2) 0.4313(2) 0.0358(8) Uani 1 1 d .
C11 C 0.3252(3) 0.3108(2) 0.5187(2) 0.0481(9) Uani 1 1 d .
H11A H 0.3732 0.2603 0.5289 0.058 Uiso 1 1 calc R
H11B H 0.2909 0.3163 0.5646 0.058 Uiso 1 1 calc R
C12 C 0.3968(3) 0.3960(2) 0.5219(2) 0.0447(9) Uani 1 1 d .
H12A H 0.4520 0.4062 0.5791 0.054 Uiso 1 1 calc R
H12B H 0.4365 0.3888 0.4794 0.054 Uiso 1 1 calc R
C13 C 0.3227(3) 0.4747(2) 0.5026(2) 0.0413(8) Uani 1 1 d .
H13A H 0.3704 0.5284 0.5140 0.050 Uiso 1 1 calc R
H13B H 0.2794 0.4779 0.5427 0.050 Uiso 1 1 calc R
C14 C 0.2410(2) 0.4741(2) 0.40942(19) 0.0318(7) Uani 1 1 d .
H14A H 0.2830 0.4933 0.3715 0.038 Uiso 1 1 calc R
C15 C 0.2828(2) 0.6821(2) 0.4327(2) 0.0336(8) Uani 1 1 d .
H15A H 0.3078 0.6561 0.3891 0.040 Uiso 1 1 calc R
C16 C 0.3299(3) 0.7622(2) 0.47218(19) 0.0343(8) Uani 1 1 d .
H16A H 0.3860 0.7894 0.4551 0.041 Uiso 1 1 calc R
C17 C 0.2951(2) 0.8039(2) 0.5379(2) 0.0317(7) Uani 1 1 d .
C18 C 0.2122(2) 0.7578(2) 0.5604(2) 0.0352(8) Uani 1 1 d .
H18A H 0.1867 0.7816 0.6047 0.042 Uiso 1 1 calc R
C19 C 0.1682(2) 0.6781(2) 0.5178(2) 0.0336(8) Uani 1 1 d .
H19A H 0.1123 0.6494 0.5339 0.040 Uiso 1 1 calc R
C20 C 0.3464(3) 0.8939(2) 0.5822(2) 0.0418(9) Uani 1 1 d .
C21 C 0.4739(3) 0.8879(3) 0.6196(3) 0.0653(12) Uani 1 1 d .
H21A H 0.4913 0.8448 0.6625 0.098 Uiso 1 1 calc R
H21B H 0.5064 0.9449 0.6461 0.098 Uiso 1 1 calc R
H21C H 0.5038 0.8704 0.5737 0.098 Uiso 1 1 calc R
C22 C 0.3007(3) 0.9246(3) 0.6551(2) 0.0631(12) Uani 1 1 d .
H22A H 0.3170 0.8820 0.6985 0.095 Uiso 1 1 calc R
H22B H 0.2210 0.9300 0.6319 0.095 Uiso 1 1 calc R
H22C H 0.3353 0.9812 0.6808 0.095 Uiso 1 1 calc R
C23 C 0.3193(3) 0.9636(2) 0.5131(3) 0.0658(12) Uani 1 1 d .
H23A H 0.2394 0.9676 0.4893 0.099 Uiso 1 1 calc R
H23B H 0.3496 0.9460 0.4675 0.099 Uiso 1 1 calc R
H23C H 0.3520 1.0205 0.5398 0.099 Uiso 1 1 calc R
C24 C 0.1101(3) 0.5753(2) 0.2474(2) 0.0349(8) Uani 1 1 d .
H24A H 0.1865 0.5693 0.2572 0.042 Uiso 1 1 calc R
C25 C 0.0442(3) 0.5947(2) 0.1666(2) 0.0399(8) Uani 1 1 d .
H25A H 0.0762 0.6014 0.1227 0.048 Uiso 1 1 calc R
C26 C -0.0701(3) 0.6044(2) 0.1497(2) 0.0457(9) Uani 1 1 d .
C27 C -0.1119(3) 0.5911(2) 0.2177(2) 0.0479(9) Uani 1 1 d .
H27A H -0.1884 0.5950 0.2092 0.057 Uiso 1 1 calc R
C28 C -0.0418(2) 0.5723(2) 0.2970(2) 0.0390(8) Uani 1 1 d .
H28A H -0.0718 0.5646 0.3418 0.047 Uiso 1 1 calc R
C29 C -0.1466(4) 0.6261(4) 0.0616(3) 0.0895(17) Uani 1 1 d .
C30 C -0.0857(7) 0.6915(13) 0.0273(7) 0.427(14) Uani 1 1 d .
H30A H -0.0614 0.7419 0.0687 0.641 Uiso 1 1 calc R
H30B H -0.1345 0.7104 -0.0265 0.641 Uiso 1 1 calc R
H30C H -0.0216 0.6647 0.0175 0.641 Uiso 1 1 calc R
C31 C -0.2494(4) 0.6705(4) 0.0632(3) 0.106(2) Uani 1 1 d .
H31A H -0.3011 0.6279 0.0730 0.159 Uiso 1 1 calc R
H31B H -0.2831 0.6954 0.0084 0.159 Uiso 1 1 calc R
H31C H -0.2310 0.7169 0.1091 0.159 Uiso 1 1 calc R
C32 C -0.1693(8) 0.5513(7) 0.0014(5) 0.331(10) Uani 1 1 d .
H32A H -0.1958 0.5022 0.0256 0.497 Uiso 1 1 calc R
H32B H -0.1020 0.5358 -0.0112 0.497 Uiso 1 1 calc R
H32C H -0.2256 0.5649 -0.0513 0.497 Uiso 1 1 calc R
B1 B 0.2628(3) 0.2632(3) 0.3427(3) 0.0421(10) Uani 1 1 d .
B3 B 0.1977(3) 0.2396(3) 0.2335(3) 0.0487(11) Uani 1 1 d .
H3 H 0.2417 0.2203 0.1866 0.058 Uiso 1 1 calc R
B4 B 0.1885(3) 0.3759(2) 0.3746(2) 0.0283(8) Uani 1 1 d .
B5 B 0.1644(3) 0.2056(3) 0.4018(3) 0.0493(11) Uani 1 1 d .
H5 H 0.1763 0.1522 0.4467 0.059 Uiso 1 1 calc R
B6 B 0.1403(3) 0.1721(3) 0.2864(3) 0.0502(12) Uani 1 1 d .
H6 H 0.1386 0.1004 0.2689 0.060 Uiso 1 1 calc R
B7 B 0.1646(3) 0.3415(3) 0.2564(2) 0.0392(10) Uani 1 1 d .
H7 H 0.1807 0.3937 0.2169 0.047 Uiso 1 1 calc R
B8 B 0.0969(3) 0.3056(3) 0.4095(3) 0.0393(10) Uani 1 1 d .
H8 H 0.0529 0.3248 0.4564 0.047 Uiso 1 1 calc R
B9 B 0.0581(3) 0.2537(3) 0.2236(3) 0.0449(11) Uani 1 1 d .
H9 H -0.0094 0.2429 0.1611 0.054 Uiso 1 1 calc R
B10 B 0.0529(3) 0.3414(2) 0.3025(2) 0.0353(9) Uani 1 1 d .
H10 H -0.0139 0.3895 0.2847 0.042 Uiso 1 1 calc R
B11 B 0.0362(3) 0.2251(3) 0.3220(3) 0.0435(10) Uani 1 1 d .
H11 H -0.0426 0.1896 0.3185 0.052 Uiso 1 1 calc R
B12 B 0.1470(3) 0.5437(2) 0.4077(2) 0.0344(9) Uani 1 1 d .
H12 H 0.0991 0.5207 0.4396 0.041 Uiso 1 1 calc R
N3 N 0.7555(2) 0.01839(17) 0.12417(15) 0.0306(6) Uani 1 1 d .
N4 N 0.6535(2) 0.16293(16) 0.10081(15) 0.0303(6) Uani 1 1 d .
C2' C 0.6882(3) 0.1208(2) -0.1909(2) 0.0395(8) Uani 1 1 d .
C11' C 0.7638(3) 0.0470(2) -0.2010(2) 0.0505(10) Uani 1 1 d .
H11C H 0.7984 0.0613 -0.2445 0.061 Uiso 1 1 calc R
H11D H 0.7188 -0.0077 -0.2217 0.061 Uiso 1 1 calc R
C12' C 0.8558(3) 0.0322(3) -0.1157(2) 0.0538(10) Uani 1 1 d .
H12C H 0.8970 -0.0195 -0.1239 0.065 Uiso 1 1 calc R
H12D H 0.9079 0.0833 -0.0994 0.065 Uiso 1 1 calc R
C13' C 0.8053(3) 0.0186(2) -0.0434(2) 0.0482(9) Uani 1 1 d .
H13C H 0.8634 -0.0003 0.0068 0.058 Uiso 1 1 calc R
H13D H 0.7479 -0.0288 -0.0627 0.058 Uiso 1 1 calc R
C14' C 0.7531(3) 0.1026(2) -0.0158(2) 0.0344(8) Uani 1 1 d .
H14B H 0.8149 0.1444 0.0164 0.041 Uiso 1 1 calc R
C15' C 0.8632(3) 0.0387(2) 0.1715(2) 0.0370(8) Uani 1 1 d .
H15B H 0.8991 0.0882 0.1590 0.044 Uiso 1 1 calc R
C16' C 0.9216(3) -0.0115(2) 0.2378(2) 0.0379(8) Uani 1 1 d .
H16B H 0.9957 0.0046 0.2693 0.045 Uiso 1 1 calc R
C17' C 0.8710(2) -0.0858(2) 0.25789(18) 0.0288(7) Uani 1 1 d .
C18' C 0.7623(2) -0.1064(2) 0.20635(19) 0.0331(8) Uani 1 1 d .
H18B H 0.7253 -0.1569 0.2157 0.040 Uiso 1 1 calc R
C19' C 0.7077(3) -0.0537(2) 0.1416(2) 0.0337(8) Uani 1 1 d .
H19B H 0.6340 -0.0694 0.1086 0.040 Uiso 1 1 calc R
C20' C 0.9346(2) -0.1396(2) 0.3325(2) 0.0334(8) Uani 1 1 d .
C21' C 1.0339(3) -0.1816(2) 0.3114(2) 0.0452(9) Uani 1 1 d .
H21D H 1.0066 -0.2204 0.2594 0.068 Uiso 1 1 calc R
H21E H 1.0748 -0.2150 0.3589 0.068 Uiso 1 1 calc R
H21F H 1.0824 -0.1356 0.3027 0.068 Uiso 1 1 calc R
C22' C 0.8602(3) -0.2120(2) 0.3499(2) 0.0534(10) Uani 1 1 d .
H22D H 0.8313 -0.2518 0.2988 0.080 Uiso 1 1 calc R
H22E H 0.7990 -0.1855 0.3646 0.080 Uiso 1 1 calc R
H22F H 0.9034 -0.2445 0.3974 0.080 Uiso 1 1 calc R
C23' C 0.9790(3) -0.0780(3) 0.4158(2) 0.0573(11) Uani 1 1 d .
H23D H 0.9171 -0.0514 0.4293 0.086 Uiso 1 1 calc R
H23E H 1.0278 -0.0323 0.4071 0.086 Uiso 1 1 calc R
H23F H 1.0198 -0.1118 0.4630 0.086 Uiso 1 1 calc R
C24' C 0.5508(2) 0.1673(2) 0.10941(19) 0.0343(8) Uani 1 1 d .
H24B H 0.4995 0.1197 0.0873 0.041 Uiso 1 1 calc R
C25' C 0.5199(2) 0.2393(2) 0.1495(2) 0.0362(8) Uani 1 1 d .
H25B H 0.4477 0.2399 0.1538 0.043 Uiso 1 1 calc R
C26' C 0.5928(2) 0.3122(2) 0.1845(2) 0.0331(7) Uani 1 1 d .
C27' C 0.6993(3) 0.3051(2) 0.1783(2) 0.0398(8) Uani 1 1 d .
H27B H 0.7529 0.3507 0.2025 0.048 Uiso 1 1 calc R
C28' C 0.7267(3) 0.2309(2) 0.1366(2) 0.0386(8) Uani 1 1 d .
H28B H 0.7991 0.2279 0.1331 0.046 Uiso 1 1 calc R
C29' C 0.5544(3) 0.3949(2) 0.2249(2) 0.0440(9) Uani 1 1 d .
C30' C 0.5198(4) 0.3694(3) 0.3042(3) 0.0719(13) Uani 1 1 d .
H30D H 0.4956 0.4212 0.3297 0.108 Uiso 1 1 calc R
H30E H 0.5828 0.3460 0.3464 0.108 Uiso 1 1 calc R
H30F H 0.4595 0.3252 0.2855 0.108 Uiso 1 1 calc R
C31' C 0.6461(3) 0.4674(2) 0.2567(3) 0.0569(10) Uani 1 1 d .
H31D H 0.6692 0.4848 0.2088 0.085 Uiso 1 1 calc R
H31E H 0.7090 0.4455 0.3002 0.085 Uiso 1 1 calc R
H31F H 0.6181 0.5178 0.2813 0.085 Uiso 1 1 calc R
C32' C 0.4535(4) 0.4287(3) 0.1595(3) 0.111(2) Uani 1 1 d .
H32D H 0.4730 0.4449 0.1095 0.167 Uiso 1 1 calc R
H32E H 0.4279 0.4798 0.1848 0.167 Uiso 1 1 calc R
H32F H 0.3950 0.3830 0.1420 0.167 Uiso 1 1 calc R
B1' B 0.7234(3) 0.2267(3) -0.1843(3) 0.0449(10) Uani 1 1 d .
B3' B 0.6690(4) 0.3287(3) -0.1713(3) 0.0489(11) Uani 1 1 d .
H3' H 0.7145 0.3927 -0.1670 0.059 Uiso 1 1 calc R
B4' B 0.6778(3) 0.1502(2) -0.0980(2) 0.0321(8) Uani 1 1 d .
B5' B 0.5967(3) 0.1556(3) -0.2708(3) 0.0562(12) Uani 1 1 d .
H5' H 0.5842 0.1252 -0.3367 0.067 Uiso 1 1 calc R
B6' B 0.5833(3) 0.2759(4) -0.2601(3) 0.0614(14) Uani 1 1 d .
H6' H 0.5631 0.3109 -0.3203 0.074 Uiso 1 1 calc R
B7' B 0.6635(3) 0.2738(3) -0.0872(3) 0.0455(10) Uani 1 1 d .
H7' H 0.7020 0.3067 -0.0218 0.055 Uiso 1 1 calc R
B8' B 0.5584(3) 0.1075(3) -0.1867(3) 0.0503(12) Uani 1 1 d .
H8' H 0.5118 0.0440 -0.1910 0.060 Uiso 1 1 calc R
B9' B 0.5361(4) 0.2993(3) -0.1690(3) 0.0624(15) Uani 1 1 d .
H9' H 0.4750 0.3486 -0.1631 0.075 Uiso 1 1 calc R
B10' B 0.5447(3) 0.1995(3) -0.1170(3) 0.0418(10) Uani 1 1 d .
H10' H 0.4961 0.1911 -0.0720 0.050 Uiso 1 1 calc R
B11' B 0.4907(3) 0.2000(4) -0.2349(3) 0.0646(15) Uani 1 1 d .
H11' H 0.4023 0.1912 -0.2755 0.077 Uiso 1 1 calc R
B12' B 0.6858(3) 0.0789(2) 0.0488(2) 0.0345(9) Uani 1 1 d .
H12' H 0.6163 0.0459 0.0150 0.041 Uiso 1 1 calc R
H1 H 0.350(3) 0.255(2) 0.353(2) 0.064(11) Uiso 1 1 d .
H1' H 0.809(3) 0.237(2) -0.189(2) 0.056(10) Uiso 1 1 d .

loop_
_atom_site_aniso_label
_atom_site_aniso_U_11
_atom_site_aniso_U_22
_atom_site_aniso_U_33
_atom_site_aniso_U_23
_atom_site_aniso_U_13
_atom_site_aniso_U_12
N1 0.0318(14) 0.0260(15) 0.0297(15) 0.0047(12) 0.0099(11) 0.0009(11)
N2 0.0338(15) 0.0251(15) 0.0340(16) 0.0052(12) 0.0062(12) 0.0017(11)
C2 0.0355(18) 0.0303(19) 0.045(2) 0.0040(16) 0.0168(15) 0.0085(14)
C11 0.046(2) 0.047(2) 0.047(2) 0.0163(18) 0.0065(17) 0.0122(17)
C12 0.0337(18) 0.049(2) 0.044(2) 0.0054(18) 0.0011(15) 0.0031(16)
C13 0.0421(19) 0.037(2) 0.036(2) 0.0008(16) -0.0003(15) 0.0020(15)
C14 0.0285(16) 0.0341(19) 0.0293(18) 0.0030(15) 0.0039(13) -0.0002(13)
C15 0.0425(18) 0.0283(19) 0.0333(19) 0.0002(15) 0.0170(15) 0.0013(15)
C16 0.0370(18) 0.033(2) 0.0348(19) 0.0029(16) 0.0135(14) 0.0012(14)
C17 0.0338(17) 0.0257(18) 0.0325(19) 0.0029(14) 0.0056(14) 0.0078(14)
C18 0.0343(17) 0.038(2) 0.0342(19) -0.0027(16) 0.0120(14) 0.0081(15)
C19 0.0324(17) 0.039(2) 0.0320(19) 0.0068(16) 0.0124(14) 0.0053(14)
C20 0.0427(19) 0.029(2) 0.047(2) -0.0085(17) 0.0071(16) 0.0063(15)
C21 0.039(2) 0.051(3) 0.090(3) -0.030(2) 0.004(2) -0.0011(18)
C22 0.064(3) 0.060(3) 0.057(3) -0.025(2) 0.012(2) 0.008(2)
C23 0.082(3) 0.032(2) 0.073(3) -0.004(2) 0.011(2) -0.001(2)
C24 0.0292(17) 0.0322(19) 0.039(2) -0.0006(16) 0.0054(15) 0.0006(14)
C25 0.043(2) 0.044(2) 0.0280(19) -0.0015(16) 0.0041(15) 0.0003(16)
C26 0.040(2) 0.049(2) 0.034(2) -0.0073(17) -0.0074(16) 0.0018(16)
C27 0.0264(18) 0.050(2) 0.057(3) -0.0021(19) -0.0011(17) -0.0031(16)
C28 0.0276(17) 0.035(2) 0.051(2) 0.0057(17) 0.0074(15) -0.0032(14)
C29 0.055(3) 0.154(5) 0.038(3) 0.002(3) -0.016(2) 0.027(3)
C30 0.143(8) 0.90(4) 0.212(11) 0.409(19) -0.048(7) -0.021(13)
C31 0.115(4) 0.116(4) 0.059(3) -0.006(3) -0.015(3) 0.077(4)
C32 0.303(11) 0.405(15) 0.116(6) -0.177(8) -0.159(7) 0.310(12)
B1 0.034(2) 0.038(2) 0.059(3) 0.001(2) 0.0225(19) 0.0031(18)
B3 0.053(3) 0.041(3) 0.056(3) -0.015(2) 0.028(2) -0.009(2)
B4 0.0282(18) 0.027(2) 0.029(2) -0.0003(16) 0.0080(15) 0.0034(15)
B5 0.052(3) 0.034(2) 0.069(3) 0.007(2) 0.029(2) 0.0011(19)
B6 0.051(3) 0.029(2) 0.077(3) -0.014(2) 0.033(2) -0.0090(19)
B7 0.040(2) 0.042(2) 0.037(2) -0.0046(19) 0.0153(17) -0.0069(18)
B8 0.033(2) 0.037(2) 0.053(3) 0.007(2) 0.0216(18) -0.0035(17)
B9 0.046(2) 0.044(3) 0.044(3) -0.014(2) 0.0170(19) -0.0123(19)
B10 0.032(2) 0.031(2) 0.040(2) -0.0066(18) 0.0097(16) -0.0020(16)
B11 0.046(2) 0.025(2) 0.068(3) -0.004(2) 0.032(2) -0.0052(17)
B12 0.035(2) 0.032(2) 0.036(2) 0.0028(18) 0.0104(16) -0.0073(16)
N3 0.0307(14) 0.0301(15) 0.0283(15) 0.0017(12) 0.0054(11) 0.0035(11)
N4 0.0320(14) 0.0315(15) 0.0270(15) 0.0041(12) 0.0083(11) 0.0010(12)
C2' 0.0410(19) 0.043(2) 0.037(2) 0.0043(16) 0.0155(15) -0.0061(16)
C11' 0.069(3) 0.045(2) 0.046(2) 0.0028(18) 0.030(2) -0.0042(19)
C12' 0.058(2) 0.050(2) 0.061(3) 0.005(2) 0.028(2) 0.0161(19)
C13' 0.059(2) 0.040(2) 0.052(2) 0.0099(18) 0.0246(18) 0.0144(18)
C14' 0.0357(18) 0.0302(19) 0.037(2) 0.0051(15) 0.0107(14) 0.0037(14)
C15' 0.0419(19) 0.0275(19) 0.041(2) 0.0075(16) 0.0108(15) -0.0053(15)
C16' 0.0362(18) 0.0319(19) 0.039(2) 0.0012(16) 0.0026(15) -0.0043(15)
C17' 0.0323(17) 0.0289(18) 0.0267(17) 0.0021(14) 0.0112(13) 0.0074(13)
C18' 0.0316(17) 0.0293(18) 0.040(2) 0.0095(15) 0.0119(14) 0.0000(14)
C19' 0.0312(17) 0.036(2) 0.0340(19) 0.0039(15) 0.0097(14) 0.0003(14)
C20' 0.0372(18) 0.0335(19) 0.0313(19) 0.0099(15) 0.0115(14) 0.0096(14)
C21' 0.043(2) 0.043(2) 0.055(2) 0.0160(18) 0.0193(17) 0.0152(16)
C22' 0.050(2) 0.060(3) 0.059(3) 0.033(2) 0.0227(18) 0.0154(19)
C23' 0.066(3) 0.063(3) 0.035(2) 0.0042(19) 0.0035(18) 0.022(2)
C24' 0.0309(17) 0.039(2) 0.0318(19) 0.0031(15) 0.0083(14) 0.0019(14)
C25' 0.0275(16) 0.041(2) 0.039(2) -0.0010(16) 0.0098(14) 0.0023(14)
C26' 0.0299(17) 0.0347(19) 0.0324(19) 0.0030(15) 0.0060(13) 0.0033(14)
C27' 0.0351(18) 0.035(2) 0.047(2) -0.0022(17) 0.0112(15) -0.0052(15)
C28' 0.0288(17) 0.045(2) 0.044(2) 0.0046(17) 0.0130(15) 0.0029(15)
C29' 0.0352(19) 0.035(2) 0.053(2) -0.0065(17) 0.0031(16) 0.0052(15)
C30' 0.080(3) 0.066(3) 0.081(3) -0.018(2) 0.047(3) -0.001(2)
C31' 0.060(2) 0.047(2) 0.064(3) -0.012(2) 0.023(2) -0.0016(19)
C32' 0.093(4) 0.071(3) 0.113(4) -0.037(3) -0.041(3) 0.048(3)
B1' 0.037(2) 0.041(3) 0.065(3) 0.013(2) 0.026(2) 0.0029(18)
B3' 0.053(3) 0.037(3) 0.071(3) 0.023(2) 0.036(2) 0.018(2)
B4' 0.0326(19) 0.033(2) 0.031(2) 0.0075(17) 0.0100(15) -0.0034(16)
B5' 0.048(3) 0.082(4) 0.040(3) 0.010(2) 0.016(2) -0.011(2)
B6' 0.039(2) 0.096(4) 0.058(3) 0.050(3) 0.021(2) 0.016(2)
B7' 0.048(2) 0.034(2) 0.060(3) 0.010(2) 0.022(2) 0.0070(19)
B8' 0.040(2) 0.074(3) 0.035(2) 0.006(2) 0.0092(18) -0.019(2)
B9' 0.052(3) 0.073(4) 0.084(4) 0.053(3) 0.042(3) 0.036(2)
B10' 0.033(2) 0.056(3) 0.040(2) 0.020(2) 0.0138(17) 0.0042(18)
B11' 0.031(2) 0.113(4) 0.048(3) 0.039(3) 0.0048(19) -0.005(2)
B12' 0.033(2) 0.030(2) 0.037(2) 0.0012(17) 0.0042(16) 0.0029(16)

loop_
_atom_type_symbol
_atom_type_description
_atom_type_scat_dispersion_real
_atom_type_scat_dispersion_imag
_atom_type_scat_source
C C 0.0033 0.0016 'International Tables Vol C Tables 4.2.6.8 and 6.1.1.4'
H H 0.0000 0.0000 'International Tables Vol C Tables 4.2.6.8 and 6.1.1.4'
B B 0.0013 0.0007 'International Tables Vol C Tables 4.2.6.8 and 6.1.1.4'
N N 0.0061 0.0033 'International Tables Vol C Tables 4.2.6.8 and 6.1.1.4'

loop_
_geom_angle_atom_site_label_1
_geom_angle_atom_site_label_2
_geom_angle_atom_site_label_3
_geom_angle
C19 N1 C15 116.9(3)
C19 N1 B12 120.8(3)
C15 N1 B12 122.3(2)
C28 N2 C24 117.8(3)
C28 N2 B12 120.3(3)
C24 N2 B12 122.0(3)
C11 C2 B5 123.0(3)
C11 C2 B4 119.8(3)
B5 C2 B4 116.0(3)
C11 C2 B1 122.0(3)
B5 C2 B1 77.7(3)
B4 C2 B1 80.1(2)
C11 C2 B8 127.7(3)
B5 C2 B8 66.3(2)
B4 C2 B8 67.0(2)
B1 C2 B8 110.3(3)
C2 C11 C12 111.3(3)
C2 C11 H11A 109.4
C12 C11 H11A 109.4
C2 C11 H11B 109.4
C12 C11 H11B 109.4
H11A C11 H11B 108.0
C13 C12 C11 110.1(3)
C13 C12 H12A 109.6
C11 C12 H12A 109.7
C13 C12 H12B 109.7
C11 C12 H12B 109.6
H12A C12 H12B 108.2
C12 C13 C14 115.8(3)
C12 C13 H13A 108.3
C14 C13 H13A 108.3
C12 C13 H13B 108.3
C14 C13 H13B 108.3
H13A C13 H13B 107.4
C13 C14 B12 108.9(3)
C13 C14 B4 111.0(2)
B12 C14 B4 112.1(2)
C13 C14 H14A 108.2
B12 C14 H14A 108.2
B4 C14 H14A 108.2
N1 C15 C16 122.8(3)
N1 C15 H15A 118.6
C16 C15 H15A 118.6
C15 C16 C17 120.7(3)
C15 C16 H16A 119.6
C17 C16 H16A 119.6
C18 C17 C16 115.7(3)
C18 C17 C20 123.0(3)
C16 C17 C20 121.3(3)
C19 C18 C17 120.5(3)
C19 C18 H18A 119.8
C17 C18 H18A 119.8
N1 C19 C18 123.4(3)
N1 C19 H19A 118.3
C18 C19 H19A 118.3
C22 C20 C17 112.5(3)
C22 C20 C21 108.8(3)
C17 C20 C21 109.4(3)
C22 C20 C23 108.5(3)
C17 C20 C23 108.5(3)
C21 C20 C23 109.0(3)
C20 C21 H21A 109.5
C20 C21 H21B 109.5
H21A C21 H21B 109.5
C20 C21 H21C 109.5
H21A C21 H21C 109.5
H21B C21 H21C 109.5
C20 C22 H22A 109.5
C20 C22 H22B 109.5
H22A C22 H22B 109.5
C20 C22 H22C 109.5
H22A C22 H22C 109.5
H22B C22 H22C 109.5
C20 C23 H23A 109.5
C20 C23 H23B 109.5
H23A C23 H23B 109.5
C20 C23 H23C 109.5
H23A C23 H23C 109.5
H23B C23 H23C 109.5
N2 C24 C25 122.5(3)
N2 C24 H24A 118.8
C25 C24 H24A 118.8
C24 C25 C26 120.3(3)
C24 C25 H25A 119.8
C26 C25 H25A 119.8
C27 C26 C25 116.4(3)
C27 C26 C29 121.1(3)
C25 C26 C29 122.5(4)
C28 C27 C26 120.4(3)
C28 C27 H27A 119.8
C26 C27 H27A 119.8
N2 C28 C27 122.6(3)
N2 C28 H28A 118.7
C27 C28 H28A 118.7
C32 C29 C31 112.2(5)
C32 C29 C30 105.7(8)
C31 C29 C30 104.3(8)
C32 C29 C26 111.5(5)
C31 C29 C26 114.8(4)
C30 C29 C26 107.5(4)
C29 C30 H30A 109.5
C29 C30 H30B 109.5
H30A C30 H30B 109.5
C29 C30 H30C 109.5
H30A C30 H30C 109.5
H30B C30 H30C 109.5
C29 C31 H31A 109.5
C29 C31 H31B 109.5
H31A C31 H31B 109.5
C29 C31 H31C 109.5
H31A C31 H31C 109.5
H31B C31 H31C 109.5
C29 C32 H32A 109.5
C29 C32 H32B 109.5
H32A C32 H32B 109.5
C29 C32 H32C 109.5
H32A C32 H32C 109.5
H32B C32 H32C 109.5
C2 B1 B3 140.6(3)
C2 B1 B6 101.9(3)
B3 B1 B6 52.6(2)
C2 B1 B5 49.4(2)
B3 B1 B5 105.5(3)
B6 B1 B5 54.8(2)
C2 B1 B7 101.4(2)
B3 B1 B7 51.8(2)
B6 B1 B7 83.2(2)
B5 B1 B7 106.6(2)
C2 B1 B4 48.88(18)
B3 B1 B4 105.1(3)
B6 B1 B4 107.3(2)
B5 B1 B4 81.6(2)
B7 B1 B4 54.92(18)
C2 B1 H1 113.7(18)
B3 B1 H1 105.7(18)
B6 B1 H1 125.6(18)
B5 B1 H1 128.3(19)
B7 B1 H1 125.0(19)
B4 B1 H1 127.1(18)
B7 B3 B6 106.9(3)
B7 B3 B1 73.5(2)
B6 B3 B1 72.4(3)
B7 B3 B9 64.2(2)
B6 B3 B9 63.2(3)
B1 B3 B9 102.4(3)
B7 B3 H3 125.9
B6 B3 H3 126.9
B1 B3 H3 124.3
B9 B3 H3 133.3
C2 B4 C14 119.5(3)
C2 B4 B10 106.5(3)
C14 B4 B10 129.9(3)
C2 B4 B8 58.6(2)
C14 B4 B8 131.2(3)
B10 B4 B8 59.4(2)
C2 B4 B7 109.3(3)
C14 B4 B7 117.5(3)
B10 B4 B7 58.16(19)
B8 B4 B7 106.4(2)
C2 B4 B1 51.02(19)
C14 B4 B1 130.4(2)
B10 B4 B1 93.3(2)
B8 B4 B1 88.6(2)
B7 B4 B1 61.0(2)
C2 B5 B8 59.7(2)
C2 B5 B11 109.2(3)
B8 B5 B11 60.4(2)
C2 B5 B6 112.5(3)
B8 B5 B6 108.9(3)
B11 B5 B6 58.9(2)
C2 B5 B1 52.9(2)
B8 B5 B1 91.6(3)
B11 B5 B1 96.0(3)
B6 B5 B1 62.4(2)
C2 B5 H5 119.9
B8 B5 H5 126.1
B11 B5 H5 124.3
B6 B5 H5 117.1
B1 B5 H5 133.7
B3 B6 B11 111.7(3)
B3 B6 B9 60.2(3)
B11 B6 B9 60.2(2)
B3 B6 B5 115.6(3)
B11 B6 B5 58.5(2)
B9 B6 B5 107.9(3)
B3 B6 B1 55.0(2)
B11 B6 B1 96.1(2)
B9 B6 B1 90.5(3)
B5 B6 B1 62.8(2)
B3 B6 H6 117.3
B11 B6 H6 124.0
B9 B6 H6 127.4
B5 B6 H6 116.6
B1 B6 H6 133.8
B3 B7 B10 111.7(3)
B3 B7 B9 60.0(2)
B10 B7 B9 60.3(2)
B3 B7 B4 116.8(3)
B10 B7 B4 58.14(18)
B9 B7 B4 108.3(3)
B3 B7 B1 54.7(2)
B10 B7 B1 95.3(2)
B9 B7 B1 89.4(3)
B4 B7 B1 64.1(2)
B3 B7 H7 117.0
B10 B7 H7 124.4
B9 B7 H7 127.7
B4 B7 H7 115.7
B1 B7 H7 134.4
C2 B8 B5 54.0(2)
C2 B8 B10 103.8(3)
B5 B8 B10 105.0(3)
C2 B8 B11 104.1(3)
B5 B8 B11 59.9(2)
B10 B8 B11 61.8(2)
C2 B8 B4 54.45(18)
B5 B8 B4 97.0(2)
B10 B8 B4 60.1(2)
B11 B8 B4 106.3(3)
C2 B8 H8 126.7
B5 B8 H8 127.2
B10 B8 H8 121.4
B11 B8 H8 120.8
B4 B8 H8 126.3
B3 B9 B6 56.6(2)
B3 B9 B11 108.2(3)
B6 B9 B11 59.7(2)
B3 B9 B7 55.8(2)
B6 B9 B7 96.2(3)
B11 B9 B7 104.7(3)
B3 B9 B10 107.4(3)
B6 B9 B10 104.5(3)
B11 B9 B10 61.2(2)
B7 B9 B10 59.5(2)
B3 B9 H9 122.6
B6 B9 H9 127.5
B11 B9 H9 120.6
B7 B9 H9 127.8
B10 B9 H9 121.1
B8 B10 B4 60.5(2)
B8 B10 B7 111.7(3)
B4 B10 B7 63.7(2)
B8 B10 B9 111.6(3)
B4 B10 B9 112.7(3)
B7 B10 B9 60.1(2)
B8 B10 B11 59.2(2)
B4 B10 B11 104.6(3)
B7 B10 B11 103.5(3)
B9 B10 B11 58.9(2)
B8 B10 H10 119.3
B4 B10 H10 120.1
B7 B10 H10 121.1
B9 B10 H10 119.1
B11 B10 H10 126.6
B5 B11 B6 62.6(2)
B5 B11 B8 59.7(2)
B6 B11 B8 111.4(3)
B5 B11 B9 111.1(3)
B6 B11 B9 60.1(2)
B8 B11 B9 112.4(3)
B5 B11 B10 102.8(3)
B6 B11 B10 103.8(3)
B8 B11 B10 59.0(2)
B9 B11 B10 60.0(2)
B5 B11 H11 122.0
B6 B11 H11 121.3
B8 B11 H11 119.2
B9 B11 H11 118.8
B10 B11 H11 126.5
C14 B12 N2 115.3(3)
C14 B12 N1 111.5(2)
N2 B12 N1 105.2(2)
C14 B12 H12 108.2
N2 B12 H12 108.2
N1 B12 H12 108.2
C19' N3 C15' 117.6(3)
C19' N3 B12' 120.3(3)
C15' N3 B12' 122.1(3)
C28' N4 C24' 117.5(3)
C28' N4 B12' 121.8(3)
C24' N4 B12' 120.6(3)
C11' C2' B5' 122.0(3)
C11' C2' B4' 120.6(3)
B5' C2' B4' 115.8(3)
C11' C2' B1' 123.9(3)
B5' C2' B1' 77.3(3)
B4' C2' B1' 79.9(2)
C11' C2' B8' 125.8(3)
B5' C2' B8' 66.5(2)
B4' C2' B8' 67.1(2)
B1' C2' B8' 110.2(3)
C2' C11' C12' 112.5(3)
C2' C11' H11C 109.1
C12' C11' H11C 109.1
C2' C11' H11D 109.1
C12' C11' H11D 109.1
H11C C11' H11D 107.8
C13' C12' C11' 110.7(3)
C13' C12' H12C 109.5
C11' C12' H12C 109.5
C13' C12' H12D 109.5
C11' C12' H12D 109.5
H12C C12' H12D 108.1
C12' C13' C14' 113.6(3)
C12' C13' H13C 108.8
C14' C13' H13C 108.8
C12' C13' H13D 108.8
C14' C13' H13D 108.8
H13C C13' H13D 107.7
C13' C14' B12' 110.3(3)
C13' C14' B4' 111.6(3)
B12' C14' B4' 112.5(3)
C13' C14' H14B 107.4
B12' C14' H14B 107.4
B4' C14' H14B 107.4
N3 C15' C16' 122.0(3)
N3 C15' H15B 119.0
C16' C15' H15B 119.0
C15' C16' C17' 120.5(3)
C15' C16' H16B 119.7
C17' C16' H16B 119.7
C18' C17' C16' 115.9(3)
C18' C17' C20' 123.7(3)
C16' C17' C20' 120.4(3)
C19' C18' C17' 121.2(3)
C19' C18' H18B 119.4
C17' C18' H18B 119.4
N3 C19' C18' 122.6(3)
N3 C19' H19B 118.7
C18' C19' H19B 118.7
C17' C20' C22' 112.0(3)
C17' C20' C21' 109.3(2)
C22' C20' C21' 109.5(3)
C17' C20' C23' 109.3(3)
C22' C20' C23' 107.6(3)
C21' C20' C23' 109.1(3)
C20' C21' H21D 109.5
C20' C21' H21E 109.5
H21D C21' H21E 109.5
C20' C21' H21F 109.5
H21D C21' H21F 109.5
H21E C21' H21F 109.5
C20' C22' H22D 109.5
C20' C22' H22E 109.5
H22D C22' H22E 109.5
C20' C22' H22F 109.5
H22D C22' H22F 109.5
H22E C22' H22F 109.5
C20' C23' H23D 109.5
C20' C23' H23E 109.5
H23D C23' H23E 109.5
C20' C23' H23F 109.5
H23D C23' H23F 109.5
H23E C23' H23F 109.5
N4 C24' C25' 121.7(3)
N4 C24' H24B 119.1
C25' C24' H24B 119.1
C24' C25' C26' 121.9(3)
C24' C25' H25B 119.0
C26' C25' H25B 119.0
C27' C26' C25' 115.6(3)
C27' C26' C29' 123.2(3)
C25' C26' C29' 121.2(3)
C26' C27' C28' 120.4(3)
C26' C27' H27B 119.8
C28' C27' H27B 119.8
N4 C28' C27' 122.7(3)
N4 C28' H28B 118.6
C27' C28' H28B 118.6
C32' C29' C31' 110.4(3)
C32' C29' C26' 109.0(3)
C31' C29' C26' 112.6(3)
C32' C29' C30' 108.0(4)
C31' C29' C30' 107.6(3)
C26' C29' C30' 109.2(3)
C29' C30' H30D 109.5
C29' C30' H30E 109.5
H30D C30' H30E 109.5
C29' C30' H30F 109.5
H30D C30' H30F 109.5
H30E C30' H30F 109.5
C29' C31' H31D 109.5
C29' C31' H31E 109.5
H31D C31' H31E 109.5
C29' C31' H31F 109.5
H31D C31' H31F 109.5
H31E C31' H31F 109.5
C29' C32' H32D 109.5
C29' C32' H32E 109.5
H32D C32' H32E 109.5
C29' C32' H32F 109.5
H32D C32' H32F 109.5
H32E C32' H32F 109.5
C2' B1' B3' 139.6(3)
C2' B1' B6' 101.8(3)
B3' B1' B6' 52.2(2)
C2' B1' B5' 49.7(2)
B3' B1' B5' 104.7(3)
B6' B1' B5' 54.5(2)
C2' B1' B7' 101.0(2)
B3' B1' B7' 51.4(2)
B6' B1' B7' 82.9(2)
B5' B1' B7' 106.4(2)
C2' B1' B4' 49.02(18)
B3' B1' B4' 104.1(3)
B6' B1' B4' 107.0(2)
B5' B1' B4' 82.0(2)
B7' B1' B4' 54.36(18)
C2' B1' H1' 111.4(17)
B3' B1' H1' 109.0(17)
B6' B1' H1' 126.2(17)
B5' B1' H1' 126.0(17)
B7' B1' H1' 127.7(17)
B4' B1' H1' 126.8(17)
B6' B3' B7' 107.7(3)
B6' B3' B1' 72.3(3)
B7' B3' B1' 74.4(3)
B6' B3' B9' 63.3(3)
B7' B3' B9' 64.0(2)
B1' B3' B9' 102.2(3)
B6' B3' H3' 126.7
B7' B3' H3' 125.4
B1' B3' H3' 124.1
B9' B3' H3' 133.7
C2' B4' C14' 118.2(3)
C2' B4' B10' 106.7(3)
C14' B4' B10' 130.4(3)
C2' B4' B8' 58.3(2)
C14' B4' B8' 130.0(3)
B10' B4' B8' 59.6(2)
C2' B4' B7' 110.3(3)
C14' B4' B7' 118.5(3)
B10' B4' B7' 57.7(2)
B8' B4' B7' 106.5(3)
C2' B4' B1' 51.10(19)
C14' B4' B1' 130.6(3)
B10' B4' B1' 93.6(2)
B8' B4' B1' 88.5(2)
B7' B4' B1' 62.0(2)
C2' B5' B11' 108.4(3)
C2' B5' B8' 59.4(2)
B11' B5' B8' 59.6(3)
C2' B5' B6' 112.6(3)
B11' B5' B6' 59.4(3)
B8' B5' B6' 108.6(3)
C2' B5' B1' 53.0(2)
B11' B5' B1' 96.2(3)
B8' B5' B1' 91.5(3)
B6' B5' B1' 62.5(2)
C2' B5' H5' 120.2
B11' B5' H5' 124.6
B8' B5' H5' 126.5
B6' B5' H5' 116.9
B1' B5' H5' 133.4
B3' B6' B11' 111.4(3)
B3' B6' B9' 60.5(3)
B11' B6' B9' 59.6(3)
B3' B6' B5' 116.0(3)
B11' B6' B5' 57.8(3)
B9' B6' B5' 107.2(3)
B3' B6' B1' 55.5(2)
B11' B6' B1' 95.6(3)
B9' B6' B1' 90.8(3)
B5' B6' B1' 63.0(2)
B3' B6' H6' 116.9
B11' B6' H6' 124.7
B9' B6' H6' 127.5
B5' B6' H6' 116.9
B1' B6' H6' 133.5
B3' B7' B10' 110.8(3)
B3' B7' B9' 60.0(2)
B10' B7' B9' 59.1(2)
B3' B7' B4' 115.9(3)
B10' B7' B4' 58.5(2)
B9' B7' B4' 107.0(3)
B3' B7' B1' 54.3(2)
B10' B7' B1' 95.1(3)
B9' B7' B1' 88.6(3)
B4' B7' B1' 63.6(2)
B3' B7' H7' 117.5
B10' B7' H7' 124.7
B9' B7' H7' 128.6
B4' B7' H7' 116.2
B1' B7' H7' 134.6
C2' B8' B11' 103.9(3)
C2' B8' B5' 54.1(2)
B11' B8' B5' 59.3(3)
C2' B8' B10' 103.9(3)
B11' B8' B10' 62.2(3)
B5' B8' B10' 104.8(3)
C2' B8' B4' 54.54(19)
B11' B8' B4' 106.2(3)
B5' B8' B4' 97.0(3)
B10' B8' B4' 59.9(2)
C2' B8' H8' 126.5
B11' B8' H8' 121.0
B5' B8' H8' 127.4
B10' B8' H8' 121.4
B4' B8' H8' 126.4
B3' B9' B10' 107.9(3)
B3' B9' B11' 108.1(3)
B10' B9' B11' 62.2(3)
B3' B9' B6' 56.2(2)
B10' B9' B6' 106.0(3)
B11' B9' B6' 60.1(3)
B3' B9' B7' 56.0(2)
B10' B9' B7' 59.7(2)
B11' B9' B7' 105.5(3)
B6' B9' B7' 96.8(3)
B3' B9' H9' 122.9
B10' B9' H9' 120.2
B11' B9' H9' 120.2
B6' B9' H9' 127.1
B7' B9' H9' 127.5
B9' B10' B7' 61.1(2)
B9' B10' B8' 110.9(3)
B7' B10' B8' 112.2(3)
B9' B10' B4' 112.9(3)
B7' B10' B4' 63.8(2)
B8' B10' B4' 60.5(2)
B9' B10' B11' 58.9(3)
B7' B10' B11' 104.1(3)
B8' B10' B11' 57.9(3)
B4' B10' B11' 103.5(3)
B9' B10' H10' 118.9
B7' B10' H10' 120.2
B8' B10' H10' 119.8
B4' B10' H10' 120.4
B11' B10' H10' 127.3
B5' B11' B8' 61.1(3)
B5' B11' B9' 111.8(3)
B8' B11' B9' 112.6(3)
B5' B11' B6' 62.8(3)
B8' B11' B6' 112.5(3)
B9' B11' B6' 60.3(3)
B5' B11' B10' 104.5(3)
B8' B11' B10' 59.9(2)
B9' B11' B10' 58.8(2)
B6' B11' B10' 103.7(3)
B5' B11' H11' 120.8
B8' B11' H11' 118.1
B9' B11' H11' 119.1
B6' B11' H11' 121.1
B10' B11' H11' 126.4
C14' B12' N4 115.1(3)
C14' B12' N3 112.5(3)
N4 B12' N3 104.1(2)
C14' B12' H12' 108.3
N4 B12' H12' 108.3
N3 B12' H12' 108.3

loop_
_geom_bond_atom_site_label_1
_geom_bond_atom_site_label_2
_geom_bond_distance
N1 C19 1.336(4)
N1 C15 1.348(4)
N1 B12 1.617(4)
N2 C28 1.337(4)
N2 C24 1.339(4)
N2 B12 1.597(4)
C2 C11 1.520(4)
C2 B5 1.555(5)
C2 B4 1.583(5)
C2 B1 1.634(5)
C2 B8 1.661(5)
C11 C12 1.543(5)
C11 H11A 0.9700
C11 H11B 0.9700
C12 C13 1.510(4)
C12 H12A 0.9700
C12 H12B 0.9700
C13 C14 1.537(4)
C13 H13A 0.9700
C13 H13B 0.9700
C14 B12 1.590(5)
C14 B4 1.604(4)
C14 H14A 0.9800
C15 C16 1.364(4)
C15 H15A 0.9300
C16 C17 1.394(4)
C16 H16A 0.9300
C17 C18 1.393(4)
C17 C20 1.527(4)
C18 C19 1.365(4)
C18 H18A 0.9300
C19 H19A 0.9300
C20 C22 1.520(5)
C20 C21 1.530(4)
C20 C23 1.547(5)
C21 H21A 0.9600
C21 H21B 0.9600
C21 H21C 0.9600
C22 H22A 0.9600
C22 H22B 0.9600
C22 H22C 0.9600
C23 H23A 0.9600
C23 H23B 0.9600
C23 H23C 0.9600
C24 C25 1.365(4)
C24 H24A 0.9300
C25 C26 1.387(4)
C25 H25A 0.9300
C26 C27 1.387(5)
C26 C29 1.510(5)
C27 C28 1.362(4)
C27 H27A 0.9300
C28 H28A 0.9300
C29 C32 1.410(8)
C29 C31 1.471(6)
C29 C30 1.473(11)
C30 H30A 0.9600
C30 H30B 0.9600
C30 H30C 0.9600
C31 H31A 0.9600
C31 H31B 0.9600
C31 H31C 0.9600
C32 H32A 0.9600
C32 H32B 0.9600
C32 H32C 0.9600
B1 B3 1.714(6)
B1 B6 1.993(6)
B1 B5 2.001(6)
B1 B7 2.013(6)
B1 B4 2.071(5)
B1 H1 1.06(3)
B3 B7 1.650(6)
B3 B6 1.662(6)
B3 B9 1.728(6)
B3 H3 1.1000
B4 B10 1.785(5)
B4 B8 1.791(5)
B4 B7 1.884(5)
B5 B8 1.762(6)
B5 B11 1.764(6)
B5 B6 1.837(6)
B5 H5 1.1000
B6 B11 1.772(5)
B6 B9 1.778(6)
B6 H6 1.1000
B7 B10 1.785(5)
B7 B9 1.796(5)
B7 H7 1.1000
B8 B10 1.771(5)
B8 B11 1.773(6)
B8 H8 1.1000
B9 B11 1.779(6)
B9 B10 1.799(5)
B9 H9 1.1000
B10 B11 1.821(5)
B10 H10 1.1000
B11 H11 1.1000
B12 H12 0.9800
N3 C19' 1.321(4)
N3 C15' 1.348(4)
N3 B12' 1.610(4)
N4 C28' 1.338(4)
N4 C24' 1.342(4)
N4 B12' 1.608(4)
C2' C11' 1.511(5)
C2' B5' 1.565(5)
C2' B4' 1.589(5)
C2' B1' 1.638(5)
C2' B8' 1.661(5)
C11' C12' 1.531(5)
C11' H11C 0.9700
C11' H11D 0.9700
C12' C13' 1.519(5)
C12' H12C 0.9700
C12' H12D 0.9700
C13' C14' 1.544(4)
C13' H13C 0.9700
C13' H13D 0.9700
C14' B12' 1.589(5)
C14' B4' 1.595(5)
C14' H14B 0.9800
C15' C16' 1.377(4)
C15' H15B 0.9300
C16' C17' 1.383(4)
C16' H16B 0.9300
C17' C18' 1.377(4)
C17' C20' 1.517(4)
C18' C19' 1.369(4)
C18' H18B 0.9300
C19' H19B 0.9300
C20' C22' 1.520(4)
C20' C21' 1.530(4)
C20' C23' 1.534(4)
C21' H21D 0.9600
C21' H21E 0.9600
C21' H21F 0.9600
C22' H22D 0.9600
C22' H22E 0.9600
C22' H22F 0.9600
C23' H23D 0.9600
C23' H23E 0.9600
C23' H23F 0.9600
C24' C25' 1.358(4)
C24' H24B 0.9300
C25' C26' 1.389(4)
C25' H25B 0.9300
C26' C27' 1.377(4)
C26' C29' 1.530(4)
C27' C28' 1.378(4)
C27' H27B 0.9300
C28' H28B 0.9300
C29' C32' 1.497(5)
C29' C31' 1.515(5)
C29' C30' 1.548(5)
C30' H30D 0.9600
C30' H30E 0.9600
C30' H30F 0.9600
C31' H31D 0.9600
C31' H31E 0.9600
C31' H31F 0.9600
C32' H32D 0.9600
C32' H32E 0.9600
C32' H32F 0.9600
B1' B3' 1.722(6)
B1' B6' 1.991(6)
B1' B5' 2.001(6)
B1' B7' 2.043(6)
B1' B4' 2.072(5)
B1' H1' 1.11(3)
B3' B6' 1.651(7)
B3' B7' 1.657(6)
B3' B9' 1.730(6)
B3' H3' 1.1000
B4' B10' 1.787(5)
B4' B8' 1.798(5)
B4' B7' 1.880(5)
B5' B11' 1.740(7)
B5' B8' 1.770(6)
B5' B6' 1.829(7)
B5' H5' 1.1000
B6' B11' 1.771(6)
B6' B9' 1.775(6)
B6' H6' 1.1000
B7' B10' 1.771(6)
B7' B9' 1.796(6)
B7' H7' 1.1000
B8' B11' 1.744(7)
B8' B10' 1.781(6)
B8' H8' 1.1000
B9' B10' 1.760(6)
B9' B11' 1.762(8)
B9' H9' 1.1000
B10' B11' 1.820(6)
B10' H10' 1.1000
B11' H11' 1.1000
B12' H12' 0.9800

loop_
_platon_squeeze_void_nr
_platon_squeeze_void_average_x
_platon_squeeze_void_average_y
_platon_squeeze_void_average_z
_platon_squeeze_void_volume
_platon_squeeze_void_count_electrons
1 0.078 0.616 0.896 18.0 0.0
2 0.426 0.584 0.989 21.2 0.2
3 0.574 0.416 0.011 21.2 0.7
4 0.921 0.384 0.104 18.0 0.0
